data_7020481
loop_
_publ_author_name
'Travia, Nicholas E.'
'Monreal, Marisa J.'
'Scott, Brian L.'
'Kiplinger, Jaqueline L.'

_publ_section_title
;
 Thorium-mediated ring-opening of tetrahydrofuran and the development of a
 new thorium starting material: preparation and chemistry of
 ThI(4)(DME)(2).
;
_journal_issue 48
_journal_name_full 'Dalton transactions (Cambridge, England : 2003)'
_journal_page_first 14514
_journal_page_last 14523
_journal_paper_doi 10.1039/c2dt31676e
_journal_volume 41
_journal_year 2012
_chemical_formula_sum 'C23 H40 I4 O4 Th'
_chemical_formula_weight 1120.19
_chemical_name_systematic
;
?
;
_space_group_IT_number 14
_symmetry_cell_setting monoclinic
_symmetry_space_group_name_Hall '-P 2ybc'
_symmetry_space_group_name_H-M 'P 1 21/c 1'
_atom_sites_solution_hydrogens geom
_atom_sites_solution_primary direct
_atom_sites_solution_secondary difmap
_audit_creation_method SHELXL-97
_cell_angle_alpha 90.00
_cell_angle_beta 108.0200(10)
_cell_angle_gamma 90.00
_cell_formula_units_Z 4
_cell_length_a 15.7866(16)
_cell_length_b 12.9801(13)
_cell_length_c 16.7168(17)
_cell_measurement_reflns_used 9928
_cell_measurement_temperature 120(1)
_cell_measurement_theta_max 56.31
_cell_measurement_theta_min 4.41
_cell_volume 3257.4(6)
_computing_cell_refinement 'SAINT+, v. 7.66a (Bruker AXS, 2009)'
_computing_data_collection 'APEX II, v. 7.0 (Bruker AXS, 2009)'
_computing_data_reduction 'SAINT+, v. 7.66a (Bruker AXS, 2009)'
_computing_molecular_graphics 'SHELXTL, v. 6.14, (Bruker AXS, 2000)'
_computing_publication_material 'SHELXTL, v. 6.14, (Bruker AXS, 2000)'
_computing_structure_refinement 'SHELXL-97 (Sheldrick, 1997)'
_computing_structure_solution 'SHELXS-97 (Sheldrick, 1990)'
_diffrn_ambient_temperature 120(1)
_diffrn_measured_fraction_theta_full 1.000
_diffrn_measured_fraction_theta_max 0.946
_diffrn_measurement_device_type 'Bruker D8 with APEXII CCD'
_diffrn_measurement_method '\w scans'
_diffrn_radiation_monochromator graphite
_diffrn_radiation_source 'fine-focus sealed tube'
_diffrn_radiation_type MoK\a
_diffrn_radiation_wavelength 0.71073
_diffrn_reflns_av_R_equivalents 0.0547
_diffrn_reflns_av_sigmaI/netI 0.0450
_diffrn_reflns_limit_h_max 20
_diffrn_reflns_limit_h_min -20
_diffrn_reflns_limit_k_max 17
_diffrn_reflns_limit_k_min -17
_diffrn_reflns_limit_l_max 21
_diffrn_reflns_limit_l_min -21
_diffrn_reflns_number 36043
_diffrn_reflns_theta_full 25.25
_diffrn_reflns_theta_max 28.40
_diffrn_reflns_theta_min 2.03
_diffrn_standards_decay_% 0
_diffrn_standards_interval_count 0
_diffrn_standards_interval_time 0
_diffrn_standards_number 0
_exptl_absorpt_coefficient_mu 8.392
_exptl_absorpt_correction_T_max 0.6329
_exptl_absorpt_correction_T_min 0.3135
_exptl_absorpt_correction_type multi-scan
_exptl_absorpt_process_details 'SADABS v. 1 (Sheldrick, 2008)'
_exptl_crystal_colour colorless
_exptl_crystal_density_diffrn 2.284
_exptl_crystal_density_method 'not measured'
_exptl_crystal_description block
_exptl_crystal_F_000 2048
_exptl_crystal_size_max 0.18
_exptl_crystal_size_mid 0.08
_exptl_crystal_size_min 0.06
_refine_diff_density_max 0.859
_refine_diff_density_min -1.120
_refine_diff_density_rms 0.169
_refine_ls_extinction_method none
_refine_ls_goodness_of_fit_ref 1.054
_refine_ls_hydrogen_treatment constr
_refine_ls_matrix_type full
_refine_ls_number_parameters 290
_refine_ls_number_reflns 7743
_refine_ls_number_restraints 0
_refine_ls_restrained_S_all 1.054
_refine_ls_R_factor_all 0.0399
_refine_ls_R_factor_gt 0.0284
_refine_ls_shift/su_max 0.001
_refine_ls_shift/su_mean 0.000
_refine_ls_structure_factor_coef Fsqd
_refine_ls_weighting_details 'calc w=1/[\s^2^(Fo^2^)+(0.0243P)^2^+0.0000P] where P=(Fo^2^+2Fc^2^)/3'
_refine_ls_weighting_scheme calc
_refine_ls_wR_factor_gt 0.0618
_refine_ls_wR_factor_ref 0.0661
_reflns_number_gt 6417
_reflns_number_total 7743
_reflns_threshold_expression >2sigma(I)
_cod_data_source_file c2dt31676e.txt
_cod_data_source_block apx1274
_cod_original_sg_symbol_H-M 'P 21/c'
_cod_database_code 7020481

loop_
_symmetry_equiv_pos_as_xyz
'x, y, z'
'-x, y+1/2, -z+1/2'
'-x, -y, -z'
'x, -y-1/2, z-1/2'

loop_
_atom_site_label
_atom_site_type_symbol
_atom_site_fract_x
_atom_site_fract_y
_atom_site_fract_z
_atom_site_U_iso_or_equiv
_atom_site_adp_type
_atom_site_occupancy
_atom_site_symmetry_multiplicity
_atom_site_calc_flag
_atom_site_refinement_flags
Th1 Th 0.190784(11) 0.616923(12) 0.219771(9) 0.01593(5) Uani 1 1 d .
I1 I 0.35369(2) 0.77000(3) 0.288562(19) 0.02890(8) Uani 1 1 d .
I2 I -0.01764(2) 0.59696(3) 0.132328(19) 0.02860(8) Uani 1 1 d .
I3 I 0.14381(2) 0.61668(2) 0.387972(18) 0.02301(7) Uani 1 1 d .
I4 I 0.53672(2) 0.56361(3) 0.12416(2) 0.03691(9) Uani 1 1 d .
O1 O 0.1625(2) 0.4298(2) 0.19228(19) 0.0240(7) Uani 1 1 d .
O2 O 0.3195(2) 0.5074(2) 0.29920(18) 0.0257(7) Uani 1 1 d .
O3 O 0.1327(2) 0.7908(2) 0.18521(18) 0.0219(7) Uani 1 1 d .
O4 O 0.2111(2) 0.6095(2) 0.10424(18) 0.0186(6) Uani 1 1 d .
C1 C 0.1309(4) 0.3842(4) 0.1073(3) 0.0316(12) Uani 1 1 d .
H1A H 0.1805 0.3688 0.0866 0.038 Uiso 1 1 calc R
H1B H 0.0904 0.4306 0.0682 0.038 Uiso 1 1 calc R
C2 C 0.0838(4) 0.2871(4) 0.1187(3) 0.0437(15) Uani 1 1 d .
H2A H 0.0866 0.2350 0.0780 0.052 Uiso 1 1 calc R
H2B H 0.0219 0.3005 0.1138 0.052 Uiso 1 1 calc R
C3 C 0.1362(5) 0.2544(4) 0.2076(4) 0.0507(17) Uani 1 1 d .
H3A H 0.1014 0.2085 0.2310 0.061 Uiso 1 1 calc R
H3B H 0.1913 0.2203 0.2088 0.061 Uiso 1 1 calc R
C4 C 0.1541(4) 0.3543(4) 0.2543(3) 0.0317(12) Uani 1 1 d .
H4A H 0.1053 0.3721 0.2756 0.038 Uiso 1 1 calc R
H4B H 0.2087 0.3504 0.3012 0.038 Uiso 1 1 calc R
C5 C 0.3721(4) 0.5076(4) 0.3890(3) 0.0402(14) Uani 1 1 d .
H5A H 0.3941 0.5765 0.4064 0.048 Uiso 1 1 calc R
H5B H 0.3354 0.4859 0.4229 0.048 Uiso 1 1 calc R
C6 C 0.4453(5) 0.4380(7) 0.4002(4) 0.085(3) Uani 1 1 d .
H6A H 0.4472 0.3887 0.4444 0.102 Uiso 1 1 calc R
H6B H 0.5012 0.4754 0.4154 0.102 Uiso 1 1 calc R
C7 C 0.4295(5) 0.3824(5) 0.3153(4) 0.0523(18) Uani 1 1 d .
H7A H 0.4853 0.3698 0.3041 0.063 Uiso 1 1 calc R
H7B H 0.3989 0.3174 0.3145 0.063 Uiso 1 1 calc R
C8 C 0.3731(3) 0.4556(4) 0.2536(3) 0.0339(12) Uani 1 1 d .
H8A H 0.4095 0.5049 0.2353 0.041 Uiso 1 1 calc R
H8B H 0.3353 0.4194 0.2048 0.041 Uiso 1 1 calc R
C9 C 0.1161(4) 0.8328(4) 0.1004(3) 0.0313(11) Uani 1 1 d .
H9A H 0.0813 0.7851 0.0584 0.038 Uiso 1 1 calc R
H9B H 0.1717 0.8469 0.0892 0.038 Uiso 1 1 calc R
C10 C 0.0651(4) 0.9307(4) 0.1000(4) 0.0498(17) Uani 1 1 d .
H10A H 0.0015 0.9177 0.0841 0.060 Uiso 1 1 calc R
H10B H 0.0767 0.9809 0.0617 0.060 Uiso 1 1 calc R
C11 C 0.1010(4) 0.9669(4) 0.1909(4) 0.0470(15) Uani 1 1 d .
H11A H 0.1575 1.0024 0.2012 0.056 Uiso 1 1 calc R
H11B H 0.0591 1.0123 0.2052 0.056 Uiso 1 1 calc R
C12 C 0.1123(4) 0.8675(4) 0.2396(3) 0.0343(12) Uani 1 1 d .
H12A H 0.1605 0.8730 0.2921 0.041 Uiso 1 1 calc R
H12B H 0.0580 0.8498 0.2520 0.041 Uiso 1 1 calc R
C13 C 0.2105(3) 0.6035(3) 0.0182(3) 0.0229(10) Uani 1 1 d .
H13A H 0.1839 0.6655 -0.0114 0.028 Uiso 1 1 calc R
H13B H 0.1746 0.5452 -0.0090 0.028 Uiso 1 1 calc R
C14 C 0.3046(3) 0.5916(4) 0.0137(3) 0.0235(10) Uani 1 1 d .
H14A H 0.3324 0.5333 0.0482 0.028 Uiso 1 1 calc R
H14B H 0.3015 0.5762 -0.0439 0.028 Uiso 1 1 calc R
C15 C 0.3626(3) 0.6854(3) 0.0425(3) 0.0249(10) Uani 1 1 d .
H15A H 0.3343 0.7440 0.0088 0.030 Uiso 1 1 calc R
H15B H 0.3667 0.7000 0.1005 0.030 Uiso 1 1 calc R
C16 C 0.4553(3) 0.6737(4) 0.0363(3) 0.0298(11) Uani 1 1 d .
H16A H 0.4846 0.7403 0.0461 0.036 Uiso 1 1 calc R
H16B H 0.4511 0.6524 -0.0204 0.036 Uiso 1 1 calc R
C17 C 0.6821(4) 0.8827(4) 0.9142(4) 0.0399(14) Uani 1 1 d .
C18 C 0.6170(4) 0.8067(5) 0.8916(4) 0.0470(15) Uani 1 1 d .
H18 H 0.5659 0.8174 0.8464 0.056 Uiso 1 1 calc R
C19 C 0.6279(4) 0.7161(5) 0.9359(4) 0.0521(17) Uani 1 1 d .
H19 H 0.5846 0.6650 0.9198 0.063 Uiso 1 1 calc R
C20 C 0.7024(5) 0.7004(5) 1.0042(4) 0.062(2) Uani 1 1 d .
H20 H 0.7078 0.6404 1.0358 0.075 Uiso 1 1 calc R
C21 C 0.7679(5) 0.7724(5) 1.0253(4) 0.063(2) Uani 1 1 d .
H21 H 0.8196 0.7603 1.0696 0.075 Uiso 1 1 calc R
C22 C 0.7578(4) 0.8621(5) 0.9817(4) 0.0491(16) Uani 1 1 d .
H22 H 0.8028 0.9112 0.9974 0.059 Uiso 1 1 calc R
C23 C 0.6710(5) 0.9828(5) 0.8681(5) 0.072(2) Uani 1 1 d .
H23A H 0.6093 0.9928 0.8371 0.108 Uiso 1 1 calc R
H23B H 0.7055 0.9820 0.8298 0.108 Uiso 1 1 calc R
H23C H 0.6910 1.0380 0.9076 0.108 Uiso 1 1 calc R

loop_
_atom_site_aniso_label
_atom_site_aniso_U_11
_atom_site_aniso_U_22
_atom_site_aniso_U_33
_atom_site_aniso_U_23
_atom_site_aniso_U_13
_atom_site_aniso_U_12
Th1 0.01699(9) 0.01874(8) 0.01204(8) -0.00101(6) 0.00447(6) -0.00014(6)
I1 0.02427(17) 0.03458(18) 0.02612(16) -0.00627(13) 0.00529(13) -0.00991(14)
I2 0.01880(16) 0.0439(2) 0.02091(15) -0.00407(13) 0.00299(13) -0.00422(13)
I3 0.02886(17) 0.02676(16) 0.01597(14) -0.00131(11) 0.01068(12) 0.00083(13)
I4 0.0320(2) 0.0498(2) 0.02860(18) 0.00255(15) 0.00897(15) 0.00501(16)
O1 0.0333(19) 0.0211(16) 0.0188(16) 0.0001(13) 0.0097(14) -0.0025(14)
O2 0.0249(18) 0.0355(19) 0.0159(15) 0.0017(14) 0.0051(13) 0.0092(14)
O3 0.0279(18) 0.0202(16) 0.0178(15) -0.0007(12) 0.0075(13) 0.0030(13)
O4 0.0223(17) 0.0218(16) 0.0122(14) 0.0002(12) 0.0062(13) 0.0000(12)
C1 0.043(3) 0.029(3) 0.025(3) -0.013(2) 0.014(2) -0.009(2)
C2 0.058(4) 0.037(3) 0.043(3) -0.014(3) 0.028(3) -0.022(3)
C3 0.082(5) 0.024(3) 0.061(4) 0.003(3) 0.043(4) -0.007(3)
C4 0.048(3) 0.023(2) 0.031(3) 0.007(2) 0.021(2) -0.004(2)
C5 0.039(3) 0.055(4) 0.018(2) 0.007(2) -0.003(2) 0.013(3)
C6 0.084(6) 0.113(6) 0.041(4) -0.011(4) -0.006(4) 0.074(5)
C7 0.057(4) 0.058(4) 0.036(3) 0.002(3) 0.006(3) 0.033(3)
C8 0.032(3) 0.044(3) 0.032(3) 0.004(2) 0.019(2) 0.014(2)
C9 0.039(3) 0.028(3) 0.027(3) 0.009(2) 0.011(2) 0.005(2)
C10 0.068(4) 0.046(3) 0.045(4) 0.023(3) 0.031(3) 0.035(3)
C11 0.066(4) 0.029(3) 0.056(4) 0.004(3) 0.033(3) 0.014(3)
C12 0.044(3) 0.030(3) 0.037(3) 0.001(2) 0.024(3) 0.012(2)
C13 0.030(3) 0.026(2) 0.012(2) 0.0007(18) 0.0055(19) -0.001(2)
C14 0.027(3) 0.029(2) 0.017(2) -0.0017(19) 0.010(2) 0.002(2)
C15 0.032(3) 0.020(2) 0.026(2) -0.0002(19) 0.015(2) 0.001(2)
C16 0.027(3) 0.035(3) 0.030(3) -0.002(2) 0.012(2) -0.005(2)
C17 0.042(4) 0.043(3) 0.035(3) -0.005(2) 0.012(3) -0.008(3)
C18 0.031(3) 0.053(4) 0.058(4) -0.016(3) 0.016(3) -0.012(3)
C19 0.045(4) 0.050(4) 0.074(5) -0.023(3) 0.037(4) -0.014(3)
C20 0.094(6) 0.049(4) 0.060(5) -0.005(3) 0.047(4) 0.013(4)
C21 0.079(5) 0.066(5) 0.039(4) -0.019(3) 0.011(4) 0.033(4)
C22 0.039(4) 0.048(4) 0.055(4) -0.030(3) 0.007(3) -0.010(3)
C23 0.075(5) 0.075(5) 0.063(5) 0.006(4) 0.016(4) -0.023(4)

loop_
_atom_type_symbol
_atom_type_description
_atom_type_scat_dispersion_real
_atom_type_scat_dispersion_imag
_atom_type_scat_source
C C 0.0033 0.0016 'International Tables Vol C Tables 4.2.6.8 and 6.1.1.4'
H H 0.0000 0.0000 'International Tables Vol C Tables 4.2.6.8 and 6.1.1.4'
O O 0.0106 0.0060 'International Tables Vol C Tables 4.2.6.8 and 6.1.1.4'
I I -0.4742 1.8119 'International Tables Vol C Tables 4.2.6.8 and 6.1.1.4'
Th Th -7.2400 8.8979 'International Tables Vol C Tables 4.2.6.8 and 6.1.1.4'

loop_
_geom_angle_atom_site_label_1
_geom_angle_atom_site_label_2
_geom_angle_atom_site_label_3
_geom_angle
O4 Th1 O3 88.70(10)
O4 Th1 O1 81.50(10)
O3 Th1 O1 145.87(11)
O4 Th1 O2 97.75(11)
O3 Th1 O2 146.85(11)
O1 Th1 O2 67.20(11)
O4 Th1 I3 174.74(8)
O3 Th1 I3 92.16(7)
O1 Th1 I3 94.94(7)
O2 Th1 I3 84.34(7)
O4 Th1 I2 90.26(8)
O3 Th1 I2 72.89(7)
O1 Th1 I2 74.54(8)
O2 Th1 I2 139.08(8)
I3 Th1 I2 85.031(11)
O4 Th1 I1 91.43(8)
O3 Th1 I1 73.09(7)
O1 Th1 I1 139.32(8)
O2 Th1 I1 74.27(8)
I3 Th1 I1 93.784(10)
I2 Th1 I1 145.886(11)
C4 O1 C1 109.7(3)
C4 O1 Th1 125.0(3)
C1 O1 Th1 123.9(3)
C8 O2 C5 107.3(4)
C8 O2 Th1 119.3(3)
C5 O2 Th1 130.5(3)
C12 O3 C9 110.1(3)
C12 O3 Th1 128.8(3)
C9 O3 Th1 121.1(3)
C13 O4 Th1 171.0(3)
O1 C1 C2 104.3(4)
C1 C2 C3 102.5(4)
C4 C3 C2 103.1(4)
O1 C4 C3 104.7(4)
C6 C5 O2 108.0(5)
C5 C6 C7 106.3(5)
C8 C7 C6 103.5(5)
O2 C8 C7 104.5(4)
O3 C9 C10 104.8(4)
C9 C10 C11 102.9(4)
C12 C11 C10 102.7(4)
O3 C12 C11 105.1(4)
O4 C13 C14 110.5(4)
C15 C14 C13 114.1(4)
C16 C15 C14 113.8(4)
C15 C16 I4 113.9(3)
C18 C17 C22 117.4(6)
C18 C17 C23 121.2(6)
C22 C17 C23 121.4(6)
C19 C18 C17 120.2(6)
C18 C19 C20 120.4(6)
C21 C20 C19 120.0(7)
C22 C21 C20 119.9(7)
C21 C22 C17 122.0(6)

loop_
_geom_bond_atom_site_label_1
_geom_bond_atom_site_label_2
_geom_bond_distance
Th1 O4 2.056(3)
Th1 O3 2.437(3)
Th1 O1 2.487(3)
Th1 O2 2.499(3)
Th1 I3 3.1219(4)
Th1 I2 3.1709(5)
Th1 I1 3.1709(4)
I4 C16 2.164(5)
O1 C4 1.462(5)
O1 C1 1.476(5)
O2 C8 1.466(5)
O2 C5 1.474(5)
O3 C12 1.450(5)
O3 C9 1.465(5)
O4 C13 1.437(5)
C1 C2 1.505(7)
C2 C3 1.520(8)
C3 C4 1.495(7)
C5 C6 1.432(8)
C6 C7 1.542(8)
C7 C8 1.480(7)
C9 C10 1.502(7)
C10 C11 1.523(8)
C11 C12 1.507(7)
C13 C14 1.518(6)
C14 C15 1.510(6)
C15 C16 1.507(6)
C17 C18 1.389(7)
C17 C22 1.393(8)
C17 C23 1.493(8)
C18 C19 1.373(9)
C19 C20 1.377(10)
C20 C21 1.357(10)
C21 C22 1.356(9)
